data_7153869
loop_
_publ_author_name
'Chen, Hao'
'Yao, Erdong'
'Xu, Chi'
'Meng, Xiao'
'Ma, Yuguo'

_publ_section_title
;
 Unusual regio- and stereo-selectivity in Diels-Alder reactions between
 bulky N-phenylmaleimides and anthracene derivatives.
;
_journal_issue 28
_journal_name_full 'Organic &amp; biomolecular chemistry'
_journal_page_first 5102
_journal_page_last 5107
_journal_paper_doi 10.1039/c4ob01052c
_journal_volume 12
_journal_year 2014
_chemical_formula_moiety 'C10 H6 F N O2'
_chemical_formula_sum 'C10 H6 F N O2'
_chemical_formula_weight 191.16
_chemical_name_systematic
; 
 ? 
;
_space_group_IT_number 61
_symmetry_cell_setting orthorhombic
_symmetry_space_group_name_Hall '-P 2ac 2ab'
_symmetry_space_group_name_H-M 'P b c a'
_atom_sites_solution_hydrogens geom
_atom_sites_solution_primary direct
_atom_sites_solution_secondary difmap
_audit_creation_method SHELXL-97
_cell_angle_alpha 90.00
_cell_angle_beta 90.00
_cell_angle_gamma 90.00
_cell_formula_units_Z 8
_cell_length_a 10.892(2)
_cell_length_b 7.9279(18)
_cell_length_c 19.835(4)
_cell_measurement_reflns_used 3922
_cell_measurement_temperature 173(2)
_cell_measurement_theta_max 27.48
_cell_measurement_theta_min 1.87
_cell_volume 1712.8(6)
_computing_cell_refinement 'CrystalClear (Rigaku Inc., 2007)'
_computing_data_collection 'CrystalClear (Rigaku Inc., 2007)'
_computing_data_reduction 'CrystalClear (Rigaku Inc., 2007)'
_computing_molecular_graphics 'Olex2 ver 1.1'
_computing_publication_material 'SHELX97 (Sheldrick, 2008)'
_computing_structure_refinement 'SHELXL-97 (Sheldrick, 2008)'
_computing_structure_solution 'SHELXS-97 (Sheldrick, 2008)'
_diffrn_ambient_temperature 173(2)
_diffrn_measured_fraction_theta_full 0.996
_diffrn_measured_fraction_theta_max 0.996
_diffrn_measurement_device_type 'Saturn724+ CCD'
_diffrn_measurement_method '\w scans at fixed \c = 45\%'
_diffrn_radiation_monochromator graphite
_diffrn_radiation_source 'sealed tube'
_diffrn_radiation_type MoK\a
_diffrn_radiation_wavelength 0.71073
_diffrn_reflns_av_R_equivalents 0.0398
_diffrn_reflns_av_sigmaI/netI 0.0321
_diffrn_reflns_limit_h_max 9
_diffrn_reflns_limit_h_min -12
_diffrn_reflns_limit_k_max 9
_diffrn_reflns_limit_k_min -7
_diffrn_reflns_limit_l_max 23
_diffrn_reflns_limit_l_min -19
_diffrn_reflns_number 4891
_diffrn_reflns_theta_full 25.00
_diffrn_reflns_theta_max 25.00
_diffrn_reflns_theta_min 2.05
_exptl_absorpt_coefficient_mu 0.119
_exptl_absorpt_correction_T_max 0.9824
_exptl_absorpt_correction_T_min 0.9652
_exptl_absorpt_correction_type multi-scan
_exptl_absorpt_process_details 'CrystalClear (Rigaku Inc., 2007)'
_exptl_crystal_colour colorless
_exptl_crystal_density_diffrn 1.483
_exptl_crystal_density_method 'not measured'
_exptl_crystal_description block
_exptl_crystal_F_000 784
_exptl_crystal_size_max 0.30
_exptl_crystal_size_mid 0.27
_exptl_crystal_size_min 0.15
_refine_diff_density_max 0.155
_refine_diff_density_min -0.168
_refine_diff_density_rms 0.036
_refine_ls_extinction_method none
_refine_ls_goodness_of_fit_ref 1.287
_refine_ls_hydrogen_treatment constr
_refine_ls_matrix_type full
_refine_ls_number_parameters 137
_refine_ls_number_reflns 1498
_refine_ls_number_restraints 13
_refine_ls_restrained_S_all 1.287
_refine_ls_R_factor_all 0.0680
_refine_ls_R_factor_gt 0.0601
_refine_ls_shift/su_max 0.001
_refine_ls_shift/su_mean 0.000
_refine_ls_structure_factor_coef Fsqd
_refine_ls_weighting_details 'calc w=1/[\s^2^(Fo^2^)+(0.0257P)^2^+0.7777P] where P=(Fo^2^+2Fc^2^)/3'
_refine_ls_weighting_scheme calc
_refine_ls_wR_factor_gt 0.1140
_refine_ls_wR_factor_ref 0.1175
_reflns_number_gt 1377
_reflns_number_total 1498
_reflns_threshold_expression >2sigma(I)
_cod_data_source_file c4ob01052c2.cif
_cod_data_source_block a
_cod_depositor_comments 'Adding full bibliography for 7153869--7153871.cif.'
_cod_original_cell_volume 1712.9(7)
_cod_original_sg_symbol_H-M Pbca
_cod_database_code 7153869

loop_
_symmetry_equiv_pos_as_xyz
'x, y, z'
'-x+1/2, -y, z+1/2'
'-x, y+1/2, -z+1/2'
'x+1/2, -y+1/2, -z'
'-x, -y, -z'
'x-1/2, y, -z-1/2'
'x, -y-1/2, z-1/2'
'-x-1/2, y-1/2, z'

loop_
_atom_site_label
_atom_site_type_symbol
_atom_site_fract_x
_atom_site_fract_y
_atom_site_fract_z
_atom_site_U_iso_or_equiv
_atom_site_adp_type
_atom_site_occupancy
_atom_site_symmetry_multiplicity
_atom_site_calc_flag
_atom_site_refinement_flags
_atom_site_disorder_assembly
_atom_site_disorder_group
F1 F 0.44746(14) -0.0244(2) 0.66057(9) 0.0526(6) Uani 0.805(4) 1 d PDU A 1
F1' F 0.8138(6) 0.2589(10) 0.6563(4) 0.059(3) Uani 0.195(4) 1 d PDU A 2
O1 O 0.80231(17) 0.0347(3) 0.56387(10) 0.0732(7) Uani 1 1 d . . .
O2 O 0.43281(14) 0.2970(2) 0.58483(8) 0.0569(5) Uani 1 1 d . . .
N1 N 0.61850(16) 0.1577(2) 0.59349(9) 0.0420(5) Uani 1 1 d . . .
C1 C 0.62468(19) 0.1391(3) 0.66477(11) 0.0385(5) Uani 1 1 d . A .
C2 C 0.5353(2) 0.0501(3) 0.69857(12) 0.0412(6) Uani 1 1 d D . .
H1 H 0.4689 0.0013 0.6735 0.049 Uiso 0.195(4) 1 d PR A .
C3 C 0.5364(2) 0.0303(3) 0.76728(12) 0.0483(7) Uani 1 1 d . A .
H3 H 0.4725 -0.0294 0.7895 0.058 Uiso 1 1 calc R . .
C4 C 0.6323(2) 0.0990(3) 0.80329(13) 0.0501(7) Uani 1 1 d . . .
H4 H 0.6352 0.0856 0.8509 0.060 Uiso 1 1 calc R A .
C5 C 0.7241(2) 0.1870(3) 0.77072(13) 0.0527(7) Uani 1 1 d . A .
H5 H 0.7903 0.2332 0.7958 0.063 Uiso 1 1 calc R . .
C6 C 0.7197(2) 0.2081(3) 0.70175(13) 0.0472(6) Uani 1 1 d D . .
H1' H 0.7831 0.2709 0.6793 0.057 Uiso 0.805(4) 1 d PR A .
C7 C 0.7079(2) 0.1037(3) 0.54802(13) 0.0511(7) Uani 1 1 d . . .
C8 C 0.6619(2) 0.1499(3) 0.48013(13) 0.0526(7) Uani 1 1 d . . .
H8 H 0.7027 0.1278 0.4387 0.063 Uiso 1 1 calc R . .
C9 C 0.5554(2) 0.2265(3) 0.48641(12) 0.0514(7) Uani 1 1 d . . .
H9 H 0.5073 0.2689 0.4503 0.062 Uiso 1 1 calc R . .
C10 C 0.5224(2) 0.2362(3) 0.55888(12) 0.0444(6) Uani 1 1 d . . .

loop_
_atom_site_aniso_label
_atom_site_aniso_U_11
_atom_site_aniso_U_22
_atom_site_aniso_U_33
_atom_site_aniso_U_23
_atom_site_aniso_U_13
_atom_site_aniso_U_12
F1 0.0443(10) 0.0566(12) 0.0569(11) -0.0030(9) 0.0026(8) -0.0188(9)
F1' 0.044(4) 0.054(5) 0.077(5) 0.005(4) -0.007(4) -0.010(4)
O1 0.0604(12) 0.0818(15) 0.0774(14) 0.0200(11) 0.0245(11) 0.0308(11)
O2 0.0421(9) 0.0762(14) 0.0526(10) -0.0025(9) 0.0032(8) 0.0154(9)
N1 0.0338(10) 0.0439(11) 0.0482(11) 0.0037(9) 0.0080(9) 0.0034(9)
C1 0.0341(12) 0.0327(12) 0.0487(13) 0.0037(10) 0.0050(11) 0.0059(10)
C2 0.0344(12) 0.0343(13) 0.0551(15) -0.0040(11) 0.0024(11) -0.0030(10)
C3 0.0471(14) 0.0473(15) 0.0504(15) 0.0058(12) 0.0095(12) -0.0011(12)
C4 0.0555(15) 0.0424(14) 0.0523(15) -0.0002(12) -0.0051(13) 0.0100(13)
C5 0.0472(15) 0.0410(14) 0.0699(18) 0.0046(13) -0.0172(13) -0.0004(13)
C6 0.0341(13) 0.0408(15) 0.0667(17) 0.0134(12) 0.0000(12) -0.0025(11)
C7 0.0439(14) 0.0467(15) 0.0628(17) 0.0060(13) 0.0160(13) 0.0033(12)
C8 0.0505(15) 0.0573(16) 0.0501(15) -0.0022(13) 0.0156(13) -0.0030(13)
C9 0.0460(14) 0.0616(17) 0.0466(15) -0.0014(13) 0.0029(12) -0.0056(13)
C10 0.0365(12) 0.0471(14) 0.0495(14) -0.0028(12) 0.0052(12) -0.0025(11)

loop_
_atom_type_symbol
_atom_type_description
_atom_type_scat_dispersion_real
_atom_type_scat_dispersion_imag
_atom_type_scat_source
C C 0.0033 0.0016 'International Tables Vol C Tables 4.2.6.8 and 6.1.1.4'
H H 0.0000 0.0000 'International Tables Vol C Tables 4.2.6.8 and 6.1.1.4'
N N 0.0061 0.0033 'International Tables Vol C Tables 4.2.6.8 and 6.1.1.4'
O O 0.0106 0.0060 'International Tables Vol C Tables 4.2.6.8 and 6.1.1.4'
F F 0.0171 0.0103 'International Tables Vol C Tables 4.2.6.8 and 6.1.1.4'

loop_
_geom_angle_atom_site_label_1
_geom_angle_atom_site_label_2
_geom_angle_atom_site_label_3
_geom_angle
C2 F1 H1 9.5
C6 F1' H1' 28.7
C7 N1 C10 110.0(2)
C7 N1 C1 125.3(2)
C10 N1 C1 124.70(18)
C2 C1 C6 118.3(2)
C2 C1 N1 120.2(2)
C6 C1 N1 121.5(2)
F1 C2 C3 120.6(2)
F1 C2 C1 116.9(2)
C3 C2 C1 122.5(2)
F1 C2 H1 4.0
C3 C2 H1 118.4
C1 C2 H1 119.2
C2 C3 C4 118.4(2)
C2 C3 H3 120.8
C4 C3 H3 120.8
C3 C4 C5 120.4(2)
C3 C4 H4 119.8
C5 C4 H4 119.8
C6 C5 C4 120.0(2)
C6 C5 H5 120.0
C4 C5 H5 120.0
C5 C6 C1 120.3(2)
C5 C6 F1' 129.6(4)
C1 C6 F1' 108.4(4)
C5 C6 H1' 119.8
C1 C6 H1' 119.9
F1' C6 H1' 16.7
O1 C7 N1 124.5(3)
O1 C7 C8 129.6(2)
N1 C7 C8 106.0(2)
C9 C8 C7 109.0(2)
C9 C8 H8 125.5
C7 C8 H8 125.5
C8 C9 C10 109.2(2)
C8 C9 H9 125.4
C10 C9 H9 125.4
O2 C10 N1 125.1(2)
O2 C10 C9 129.2(2)
N1 C10 C9 105.7(2)

loop_
_geom_bond_atom_site_label_1
_geom_bond_atom_site_label_2
_geom_bond_distance
F1 C2 1.354(3)
F1 H1 0.4023
F1' C6 1.424(7)
F1' H1' 0.5755
O1 C7 1.206(3)
O2 C10 1.204(3)
N1 C7 1.395(3)
N1 C10 1.398(3)
N1 C1 1.423(3)
C1 C2 1.376(3)
C1 C6 1.381(3)
C2 C3 1.372(3)
C2 H1 0.9596
C3 C4 1.377(3)
C3 H3 0.9500
C4 C5 1.380(3)
C4 H4 0.9500
C5 C6 1.379(3)
C5 H5 0.9500
C6 H1' 0.9601
C7 C8 1.483(4)
C8 C9 1.315(3)
C8 H8 0.9500
C9 C10 1.484(3)
C9 H9 0.9500

loop_
_geom_torsion_atom_site_label_1
_geom_torsion_atom_site_label_2
_geom_torsion_atom_site_label_3
_geom_torsion_atom_site_label_4
_geom_torsion
C7 N1 C1 C2 -120.7(2)
C10 N1 C1 C2 60.6(3)
C7 N1 C1 C6 58.9(3)
C10 N1 C1 C6 -119.8(2)
C6 C1 C2 F1 -176.2(2)
N1 C1 C2 F1 3.4(3)
C6 C1 C2 C3 1.1(3)
N1 C1 C2 C3 -179.2(2)
F1 C2 C3 C4 175.7(2)
C1 C2 C3 C4 -1.6(4)
C2 C3 C4 C5 0.7(4)
C3 C4 C5 C6 0.6(4)
C4 C5 C6 C1 -1.0(4)
C4 C5 C6 F1' -164.4(5)
C2 C1 C6 C5 0.2(3)
N1 C1 C6 C5 -179.4(2)
C2 C1 C6 F1' 166.8(4)
N1 C1 C6 F1' -12.9(4)
C10 N1 C7 O1 178.6(3)
C1 N1 C7 O1 -0.3(4)
C10 N1 C7 C8 -1.1(3)
C1 N1 C7 C8 -179.9(2)
O1 C7 C8 C9 -178.8(3)
N1 C7 C8 C9 0.8(3)
C7 C8 C9 C10 -0.3(3)
C7 N1 C10 O2 -179.2(2)
C1 N1 C10 O2 -0.4(4)
C7 N1 C10 C9 0.9(3)
C1 N1 C10 C9 179.8(2)
C8 C9 C10 O2 179.8(3)
C8 C9 C10 N1 -0.4(3)
